data_7229058
loop_
_publ_author_name
'Forsyth, Craig M.'
'Deacon, Glen B.'
'Junk, Peter Courtney'
'Greenhill, Neil B.'

_publ_section_title
;
 Recurrent supramolecular scenarios within complex 3-D hydrogen bond
 networks derived from organic ammonium salts of
 (4-amino-1-hydroxybutylidine)-1,1-bisphosphonic acid.
;
_journal_name_full CrystEngComm
_journal_paper_doi 10.1039/C7CE01034F
_journal_year 2017
_chemical_absolute_configuration unk
_chemical_formula_moiety 'C4 H11 N O7 P2, C6 H18 N2, 2(H2 O)'
_chemical_formula_sum 'C10 H33 N3 O9 P2'
_chemical_formula_weight 401.33
_space_group_crystal_system orthorhombic
_space_group_IT_number 19
_space_group_name_Hall 'P 2ac 2ab'
_space_group_name_H-M_alt 'P 21 21 21'
_symmetry_space_group_name_Hall 'P 2ac 2ab'
_symmetry_space_group_name_H-M 'P 21 21 21'
_atom_sites_solution_hydrogens mixed
_audit_creation_method SHELXL-2014/7
_audit_update_record
;
2017-06-02 deposited with the CCDC.
2017-09-05 downloaded from the CCDC.
;
_cell_angle_alpha 90
_cell_angle_beta 90
_cell_angle_gamma 90
_cell_formula_units_Z 4
_cell_length_a 7.1160(4)
_cell_length_b 13.6637(7)
_cell_length_c 19.0629(12)
_cell_measurement_reflns_used 1813
_cell_measurement_temperature 123(2)
_cell_measurement_theta_max 25.6215
_cell_measurement_theta_min 2.1322
_cell_volume 1853.50(18)
_computing_cell_refinement
;
CrysAlisPro, Agilent Technologies,
Version 1.171.35.15 (release 03-08-2011 CrysAlis171 .NET)
(compiled Aug  3 2011,13:03:54)
;
_computing_data_collection
;
CrysAlisPro, Agilent Technologies,
Version 1.171.35.15 (release 03-08-2011 CrysAlis171 .NET)
(compiled Aug  3 2011,13:03:54)
;
_computing_data_reduction
;
CrysAlisPro, Agilent Technologies,
Version 1.171.35.15 (release 03-08-2011 CrysAlis171 .NET)
(compiled Aug  3 2011,13:03:54)
;
_computing_structure_refinement 'SHELXL-2014/7 (Sheldrick, 2015)'
_computing_structure_solution 'SHELXS-97 (Sheldrick, 2015)'
_diffrn_ambient_temperature 123(2)
_diffrn_detector_area_resol_mean 10.3389
_diffrn_measured_fraction_theta_full 0.999
_diffrn_measured_fraction_theta_max 0.999
_diffrn_measurement_device_type 'OXFORD Gemini Ultra CCD'
_diffrn_measurement_method '\w scans'
_diffrn_radiation_type MoK\a
_diffrn_radiation_wavelength 0.71073
_diffrn_reflns_av_R_equivalents 0.0312
_diffrn_reflns_av_unetI/netI 0.0514
_diffrn_reflns_Laue_measured_fraction_full 0.999
_diffrn_reflns_Laue_measured_fraction_max 0.999
_diffrn_reflns_limit_h_max 8
_diffrn_reflns_limit_h_min -8
_diffrn_reflns_limit_k_max 16
_diffrn_reflns_limit_k_min -11
_diffrn_reflns_limit_l_max 22
_diffrn_reflns_limit_l_min -23
_diffrn_reflns_number 6656
_diffrn_reflns_point_group_measured_fraction_full 0.999
_diffrn_reflns_point_group_measured_fraction_max 0.999
_diffrn_reflns_theta_full 25.242
_diffrn_reflns_theta_max 25.678
_diffrn_reflns_theta_min 2.137
_diffrn_source 'fine focus sealed tube'
_exptl_absorpt_coefficient_mu 0.282
_exptl_absorpt_correction_T_max 1.00000
_exptl_absorpt_correction_T_min 0.93602
_exptl_absorpt_correction_type multi-scan
_exptl_absorpt_process_details
;
CrysAlisPro, Agilent Technologies,
Version 1.171.35.15 (release 03-08-2011 CrysAlis171 .NET)
(compiled Aug  3 2011,13:03:54)
Empirical absorption correction using spherical harmonics,
 implemented in SCALE3 ABSPACK scaling algorithm.
;
_exptl_crystal_colour colourless
_exptl_crystal_density_diffrn 1.438
_exptl_crystal_density_meas ?
_exptl_crystal_description needle
_exptl_crystal_F_000 864
_exptl_crystal_size_max 0.20
_exptl_crystal_size_mid 0.05
_exptl_crystal_size_min 0.03
_refine_diff_density_max 0.482
_refine_diff_density_min -0.267
_refine_diff_density_rms 0.057
_refine_ls_abs_structure_details
;
 Refined as an inversion twin.
;
_refine_ls_abs_structure_Flack 0.44(13)
_refine_ls_extinction_method none
_refine_ls_goodness_of_fit_ref 1.048
_refine_ls_hydrogen_treatment mixed
_refine_ls_matrix_type full
_refine_ls_number_parameters 275
_refine_ls_number_reflns 3503
_refine_ls_number_restraints 16
_refine_ls_restrained_S_all 1.054
_refine_ls_R_factor_all 0.0456
_refine_ls_R_factor_gt 0.0362
_refine_ls_shift/su_max 0.000
_refine_ls_shift/su_mean 0.000
_refine_ls_structure_factor_coef Fsqd
_refine_ls_weighting_details 'w=1/[\s^2^(Fo^2^)+(0.0436P)^2^+0.0966P] where P=(Fo^2^+2Fc^2^)/3'
_refine_ls_weighting_scheme calc
_refine_ls_wR_factor_gt 0.0813
_refine_ls_wR_factor_ref 0.0860
_reflns_Friedel_coverage 0.730
_reflns_Friedel_fraction_full 1.000
_reflns_Friedel_fraction_max 1.000
_reflns_number_gt 3095
_reflns_number_total 3503
_reflns_threshold_expression 'I > 2\s(I)'
_cod_data_source_file c7ce01034f2.cif
_cod_data_source_block shelx
_cod_depositor_comments
;
The following automatic conversions were performed:

'_exptl_crystal_density_meas' value 'not measured' was changed to '?'
- the value is perceived as not measured.

Automatic conversion script
Id: cif_fix_values 4973 2017-02-22 13:04:09Z antanas 
;
_cod_database_code 7229058
_shelx_shelxl_version_number 2014/7
_shelx_space_group_comment
;
The symmetry employed for this shelxl refinement is uniquely defined
by the following loop, which should always be used as a source of
symmetry information in preference to the above space-group names.
They are only intended as comments.
;

loop_
_space_group_symop_operation_xyz
'x, y, z'
'-x+1/2, -y, z+1/2'
'x+1/2, -y+1/2, -z'
'-x, y+1/2, -z+1/2'

loop_
_atom_site_label
_atom_site_type_symbol
_atom_site_fract_x
_atom_site_fract_y
_atom_site_fract_z
_atom_site_U_iso_or_equiv
_atom_site_adp_type
_atom_site_occupancy
_atom_site_site_symmetry_order
_atom_site_calc_flag
_atom_site_refinement_flags_posn
_atom_site_refinement_flags_adp
_atom_site_refinement_flags_occupancy
P1 P 0.87820(13) 0.68168(6) 0.36977(5) 0.0103(2) Uani 1 1 d . . .
P2 P 0.73188(12) 0.56300(6) 0.24064(5) 0.0102(2) Uani 1 1 d . . .
O1 O 0.7920(3) 0.74915(16) 0.42406(12) 0.0135(5) Uani 1 1 d . . .
O2 O 0.8685(4) 0.57314(17) 0.39806(13) 0.0161(6) Uani 1 1 d D . .
O3 O 1.0788(3) 0.70650(18) 0.34949(13) 0.0142(6) Uani 1 1 d . . .
O4 O 0.5607(3) 0.56228(18) 0.19337(13) 0.0150(6) Uani 1 1 d . . .
O5 O 0.9127(3) 0.55903(18) 0.19762(12) 0.0137(5) Uani 1 1 d . . .
O6 O 0.7257(4) 0.48275(16) 0.29707(13) 0.0168(6) Uani 1 1 d D . .
O7 O 0.5378(3) 0.69066(18) 0.31722(13) 0.0128(5) Uani 1 1 d D . .
O8 O 0.2766(4) 0.79310(18) 0.24141(15) 0.0186(6) Uani 1 1 d D . .
O9 O 0.3884(5) 0.7051(2) 0.11110(16) 0.0301(7) Uani 1 1 d D . .
N1 N 0.7619(5) 1.0422(2) 0.23197(16) 0.0131(6) Uani 1 1 d D . .
N2 N 0.3731(5) 0.7828(2) 0.43652(17) 0.0142(7) Uani 1 1 d D . .
N3 N 0.0852(4) 1.0155(2) 0.43693(16) 0.0134(7) Uani 1 1 d D . .
C1 C 0.7278(5) 0.6809(2) 0.29034(17) 0.0097(7) Uani 1 1 d . . .
C2 C 0.7735(5) 0.7640(2) 0.23875(18) 0.0114(7) Uani 1 1 d . . .
H2A H 0.9020 0.7533 0.2204 0.014 Uiso 1 1 calc R U .
H2B H 0.6860 0.7590 0.1985 0.014 Uiso 1 1 calc R U .
C3 C 0.7627(5) 0.8682(2) 0.26769(18) 0.0122(7) Uani 1 1 d . . .
H3A H 0.6464 0.8764 0.2956 0.015 Uiso 1 1 calc R U .
H3B H 0.8717 0.8811 0.2986 0.015 Uiso 1 1 calc R U .
C4 C 0.7630(5) 0.9393(2) 0.20678(18) 0.0131(7) Uani 1 1 d . . .
H4A H 0.8760 0.9280 0.1776 0.016 Uiso 1 1 calc R U .
H4B H 0.6508 0.9276 0.1772 0.016 Uiso 1 1 calc R U .
C5 C 0.3458(5) 0.8908(2) 0.4278(2) 0.0152(8) Uani 1 1 d . . .
H5A H 0.3621 0.9098 0.3781 0.018 Uiso 1 1 calc R U .
H5B H 0.4382 0.9273 0.4565 0.018 Uiso 1 1 calc R U .
C6 C 0.1473(5) 0.9131(2) 0.45211(19) 0.0133(8) Uani 1 1 d . . .
H6A H 0.0597 0.8670 0.4289 0.016 Uiso 1 1 calc R U .
H6B H 0.1393 0.9016 0.5033 0.016 Uiso 1 1 calc R U .
C7 C 0.2034(6) 1.0916(2) 0.4721(2) 0.0210(9) Uani 1 1 d . . .
H7A H 0.3357 1.0836 0.4571 0.025 Uiso 1 1 calc R U .
H7B H 0.1981 1.0818 0.5235 0.025 Uiso 1 1 calc R U .
C8 C 0.1384(6) 1.1949(3) 0.4547(2) 0.0242(9) Uani 1 1 d . . .
H8A H 0.2192 1.2423 0.4787 0.036 Uiso 1 1 calc DR U .
H8B H 0.1458 1.2053 0.4039 0.036 Uiso 1 1 calc DR U .
H8C H 0.0082 1.2036 0.4703 0.036 Uiso 1 1 calc R U .
C9 C -0.1233(5) 1.0251(3) 0.4509(2) 0.0186(8) Uani 1 1 d . . .
H9A H -0.1900 0.9712 0.4267 0.022 Uiso 1 1 calc DR U .
H9B H -0.1684 1.0876 0.4307 0.022 Uiso 1 1 calc DR U .
C10 C -0.1731(6) 1.0225(3) 0.5282(2) 0.0308(10) Uani 1 1 d . . .
H10A H -0.3095 1.0289 0.5337 0.046 Uiso 1 1 calc R U .
H10B H -0.1319 0.9601 0.5485 0.046 Uiso 1 1 calc R U .
H10C H -0.1103 1.0766 0.5525 0.046 Uiso 1 1 calc R U .
H1N H 0.751(6) 1.087(2) 0.1976(17) 0.028(11) Uiso 1 1 d D . .
H2N H 0.868(5) 1.049(3) 0.2602(19) 0.029(12) Uiso 1 1 d D . .
H3N H 0.654(4) 1.048(3) 0.255(2) 0.023(11) Uiso 1 1 d D . .
H4N H 0.289(5) 0.748(3) 0.413(2) 0.028(12) Uiso 1 1 d D . .
H5N H 0.492(4) 0.765(3) 0.424(2) 0.019(11) Uiso 1 1 d D . .
H2 H 0.809(8) 0.542(4) 0.366(3) 0.013(17) Uiso 0.6 1 d D . P
H6 H 0.750(15) 0.505(7) 0.338(2) 0.02(3) Uiso 0.4 1 d D . P
H6N H 0.364(8) 0.765(4) 0.4835(15) 0.059(18) Uiso 1 1 d D . .
H7 H 0.481(5) 0.724(3) 0.2883(19) 0.021(12) Uiso 1 1 d D . .
H7N H 0.093(6) 1.027(3) 0.3897(13) 0.025(11) Uiso 1 1 d D . .
H8D H 0.282(7) 0.8533(19) 0.232(2) 0.032(13) Uiso 1 1 d D . .
H8E H 0.191(5) 0.783(3) 0.2719(18) 0.023(12) Uiso 1 1 d D . .
H9C H 0.433(9) 0.656(3) 0.135(3) 0.09(2) Uiso 1 1 d D . .
H9D H 0.329(7) 0.735(3) 0.144(2) 0.050(17) Uiso 1 1 d D . .

loop_
_atom_site_aniso_label
_atom_site_aniso_U_11
_atom_site_aniso_U_22
_atom_site_aniso_U_33
_atom_site_aniso_U_23
_atom_site_aniso_U_13
_atom_site_aniso_U_12
P1 0.0115(4) 0.0108(4) 0.0087(4) 0.0000(4) 0.0000(4) -0.0003(4)
P2 0.0113(4) 0.0094(4) 0.0100(4) -0.0021(3) 0.0004(4) -0.0003(4)
O1 0.0185(13) 0.0143(11) 0.0076(12) -0.0019(9) 0.0011(11) 0.0000(11)
O2 0.0213(13) 0.0142(12) 0.0127(13) 0.0010(11) -0.0032(12) 0.0005(12)
O3 0.0134(13) 0.0179(12) 0.0113(13) -0.0014(10) -0.0019(11) -0.0006(11)
O4 0.0122(11) 0.0186(13) 0.0142(14) -0.0047(11) -0.0004(11) -0.0004(12)
O5 0.0133(12) 0.0175(12) 0.0103(13) -0.0024(10) -0.0008(11) 0.0034(11)
O6 0.0272(15) 0.0098(11) 0.0135(13) -0.0016(10) 0.0008(14) -0.0036(12)
O7 0.0110(11) 0.0151(12) 0.0122(14) 0.0020(11) 0.0000(12) 0.0013(11)
O8 0.0201(14) 0.0140(12) 0.0217(14) 0.0070(11) 0.0067(14) 0.0035(12)
O9 0.0368(18) 0.0325(17) 0.0212(16) -0.0018(13) -0.0057(16) 0.0037(15)
N1 0.0123(15) 0.0117(14) 0.0154(15) 0.0060(12) -0.0001(16) 0.0003(14)
N2 0.0162(15) 0.0164(15) 0.0102(16) -0.0008(13) -0.0004(16) 0.0029(14)
N3 0.0159(16) 0.0159(14) 0.0085(15) 0.0009(12) 0.0010(14) 0.0019(13)
C1 0.0114(16) 0.0081(14) 0.0098(16) -0.0012(13) -0.0008(15) 0.0022(16)
C2 0.0117(16) 0.0136(16) 0.0089(16) 0.0004(13) -0.0015(16) -0.0019(15)
C3 0.0158(17) 0.0094(14) 0.0115(16) 0.0008(13) -0.0005(17) -0.0002(15)
C4 0.0148(16) 0.0120(15) 0.0125(16) 0.0007(14) 0.0008(16) -0.0010(17)
C5 0.0168(18) 0.0113(16) 0.018(2) 0.0034(15) 0.0040(17) -0.0006(15)
C6 0.0154(18) 0.0113(17) 0.0133(18) 0.0042(14) 0.0005(16) -0.0020(15)
C7 0.028(2) 0.0178(18) 0.0171(19) -0.0027(15) -0.0034(19) -0.0029(17)
C8 0.034(2) 0.0187(19) 0.020(2) -0.0013(17) 0.001(2) -0.0043(19)
C9 0.0144(17) 0.0226(18) 0.0189(19) -0.0016(16) 0.0047(18) 0.0025(16)
C10 0.030(2) 0.037(2) 0.025(2) 0.0025(19) 0.014(2) 0.007(2)

loop_
_atom_type_symbol
_atom_type_description
_atom_type_scat_dispersion_real
_atom_type_scat_dispersion_imag
_atom_type_scat_source
C C 0.0033 0.0016 'International Tables Vol C Tables 4.2.6.8 and 6.1.1.4'
H H 0.0000 0.0000 'International Tables Vol C Tables 4.2.6.8 and 6.1.1.4'
N N 0.0061 0.0033 'International Tables Vol C Tables 4.2.6.8 and 6.1.1.4'
O O 0.0106 0.0060 'International Tables Vol C Tables 4.2.6.8 and 6.1.1.4'
P P 0.1023 0.0942 'International Tables Vol C Tables 4.2.6.8 and 6.1.1.4'

loop_
_geom_angle_atom_site_label_1
_geom_angle_atom_site_label_2
_geom_angle_atom_site_label_3
_geom_angle
O1 P1 O3 114.77(14)
O1 P1 O2 108.68(13)
O3 P1 O2 109.75(14)
O1 P1 C1 109.12(15)
O3 P1 C1 109.66(15)
O2 P1 C1 104.34(14)
O4 P2 O5 110.96(13)
O4 P2 O6 112.87(15)
O5 P2 O6 112.01(15)
O4 P2 C1 107.13(15)
O5 P2 C1 108.43(15)
O6 P2 C1 105.05(14)
C7 N3 C6 113.4(3)
C7 N3 C9 114.4(3)
C6 N3 C9 109.6(3)
O7 C1 C2 110.8(3)
O7 C1 P1 104.4(2)
C2 C1 P1 113.3(2)
O7 C1 P2 105.8(2)
C2 C1 P2 108.0(2)
P1 C1 P2 114.21(17)
C3 C2 C1 116.5(3)
C4 C3 C2 108.7(3)
N1 C4 C3 111.1(3)
N2 C5 C6 106.5(3)
N3 C6 C5 113.8(3)
N3 C7 C8 112.1(3)
N3 C9 C10 113.5(3)

loop_
_geom_bond_atom_site_label_1
_geom_bond_atom_site_label_2
_geom_bond_distance
P1 O1 1.516(2)
P1 O3 1.517(3)
P1 O2 1.580(2)
P1 C1 1.854(3)
P2 O4 1.515(3)
P2 O5 1.527(2)
P2 O6 1.537(2)
P2 C1 1.869(3)
O7 C1 1.452(4)
N1 C4 1.487(4)
N2 C5 1.498(4)
N3 C7 1.496(5)
N3 C6 1.496(4)
N3 C9 1.513(5)
C1 C2 1.537(4)
C2 C3 1.529(4)
C3 C4 1.514(4)
C5 C6 1.517(5)
C7 C8 1.522(5)
C9 C10 1.516(5)

loop_
_geom_hbond_atom_site_label_D
_geom_hbond_atom_site_label_H
_geom_hbond_atom_site_label_A
_geom_hbond_distance_DH
_geom_hbond_distance_HA
_geom_hbond_distance_DA
_geom_hbond_angle_DHA
_geom_hbond_site_symmetry_A
N1 H1N O3 0.90(2) 2.22(3) 2.955(4) 138(4) 4_755
N1 H1N O7 0.90(2) 2.51(4) 3.089(4) 123(3) 4_655
N1 H2N O5 0.93(2) 1.76(3) 2.686(4) 172(4) 4_755
N1 H3N O4 0.89(2) 1.82(2) 2.715(4) 177(4) 4_655
N2 H4N O3 0.88(2) 2.01(3) 2.868(4) 163(4) 1_455
N2 H5N O1 0.91(2) 2.14(3) 3.025(4) 162(4) .
N2 H5N O7 0.91(2) 2.30(4) 2.852(4) 119(3) .
N2 H6N O1 0.93(3) 1.85(3) 2.755(4) 165(5) 3_466
N3 H7N O5 0.92(2) 1.72(2) 2.633(4) 173(4) 4_655
O2 H2 O6 0.86(3) 1.65(3) 2.503(3) 170(7) .
O6 H6 O2 0.86(3) 1.70(5) 2.503(3) 156(10) .
O7 H7 O8 0.83(2) 1.95(3) 2.739(4) 161(4) .
O8 H8D O6 0.84(2) 1.85(3) 2.693(3) 174(5) 4_655
O8 H8E O3 0.85(2) 1.98(3) 2.761(4) 152(4) 1_455
O9 H9C O4 0.87(3) 1.93(3) 2.788(4) 170(6) .
O9 H9D O8 0.86(3) 2.06(3) 2.872(4) 158(5) .
